data_4304345
loop_
_publ_author_name
'Lipika Ray'
'Mobin M. Shaikh'
'Prasenjit Ghosh'

_publ_section_title
;
Shorter Argentophilic Interaction than Aurophilic Interaction in a Pair of
Dimeric {(NHC)MCl}2 (M = Ag, Au) Complexes Supported over a
N/O-Functionalized N-Heterocyclic Carbene (NHC) Ligand
;
_journal_name_full 'Inorganic Chemistry'
_journal_page_first 230
_journal_page_last 240
_journal_paper_doi 10.1021/ic701830m
_journal_volume 47
_journal_year 2008
_chemical_formula_sum 'C16 H21 Ag Cl N3 O'
_chemical_formula_weight 414.68
_chemical_name_systematic
;
 ?
;
_space_group_IT_number 14
_symmetry_cell_setting monoclinic
_symmetry_space_group_name_Hall '-P 2ybc'
_symmetry_space_group_name_H-M 'P 1 21/c 1'
_atom_sites_solution_hydrogens geom
_atom_sites_solution_primary direct
_atom_sites_solution_secondary difmap
_audit_creation_method SHELXL-97
_cell_angle_alpha 90.00
_cell_angle_beta 103.407(7)
_cell_angle_gamma 90.00
_cell_formula_units_Z 4
_cell_length_a 14.3695(10)
_cell_length_b 6.0275(3)
_cell_length_c 20.8243(13)
_cell_measurement_reflns_used 5624
_cell_measurement_temperature 150(2)
_cell_measurement_theta_max 32.3681
_cell_measurement_theta_min 3.2999
_cell_volume 1754.48(19)
_computing_cell_refinement 'CrysAlis RED, Oxford Diffraction Ltd.,'
_computing_data_collection 'CrysAlis CCD, Oxford Diffraction Ltd.,'
_computing_data_reduction 'CrysAlis RED, Oxford Diffraction Ltd.,'
_computing_molecular_graphics Ortep3
_computing_publication_material Shelx97
_computing_structure_refinement 'SHELXL-97 (Sheldrick, 1997)'
_computing_structure_solution 'SHELXS-97 (Sheldrick, 1997)'
_diffrn_ambient_temperature 150(2)
_diffrn_detector_area_resol_mean 15.9948
_diffrn_measured_fraction_theta_full 0.949
_diffrn_measured_fraction_theta_max 0.949
_diffrn_radiation_monochromator graphite
_diffrn_radiation_source 'Enhance (Mo) X-ray Source'
_diffrn_radiation_type MoK\a
_diffrn_radiation_wavelength 0.71073
_diffrn_reflns_av_R_equivalents 0.0354
_diffrn_reflns_av_sigmaI/netI 0.0318
_diffrn_reflns_limit_h_max 17
_diffrn_reflns_limit_h_min -16
_diffrn_reflns_limit_k_max 7
_diffrn_reflns_limit_k_min -7
_diffrn_reflns_limit_l_max 24
_diffrn_reflns_limit_l_min -24
_diffrn_reflns_number 9847
_diffrn_reflns_theta_full 25.00
_diffrn_reflns_theta_max 25.00
_diffrn_reflns_theta_min 3.53
_exptl_absorpt_coefficient_mu 1.306
_exptl_absorpt_correction_T_max 0.7621
_exptl_absorpt_correction_T_min 0.6508
_exptl_absorpt_correction_type multi-scan
_exptl_absorpt_process_details
;
CrysAlis RED, Oxford Diffraction Ltd.,
Version 1.171.31.5 (release 28-08-2006 CrysAlis171 .NET)
(compiled Aug 28 2006,13:05:05)
Empirical absorption correction using spherical harmonics,
 implemented in SCALE3 ABSPACK scaling algorithm.
;
_exptl_crystal_colour colourless
_exptl_crystal_density_diffrn 1.570
_exptl_crystal_density_method 'not measured'
_exptl_crystal_description block
_exptl_crystal_F_000 840
_exptl_crystal_size_max 0.36
_exptl_crystal_size_mid 0.28
_exptl_crystal_size_min 0.22
_refine_diff_density_max 4.839
_refine_diff_density_min -1.510
_refine_diff_density_rms 0.209
_refine_ls_extinction_method none
_refine_ls_goodness_of_fit_ref 1.055
_refine_ls_hydrogen_treatment mixed
_refine_ls_matrix_type full
_refine_ls_number_parameters 202
_refine_ls_number_reflns 2939
_refine_ls_number_restraints 0
_refine_ls_restrained_S_all 1.055
_refine_ls_R_factor_all 0.0972
_refine_ls_R_factor_gt 0.0785
_refine_ls_shift/su_max 0.000
_refine_ls_shift/su_mean 0.000
_refine_ls_structure_factor_coef Fsqd
_refine_ls_weighting_details 'calc w=1/[\s^2^(Fo^2^)+(0.1960P)^2^+4.5259P] where P=(Fo^2^+2Fc^2^)/3'
_refine_ls_weighting_scheme calc
_refine_ls_wR_factor_gt 0.2210
_refine_ls_wR_factor_ref 0.2606
_reflns_number_gt 2077
_reflns_number_total 2939
_reflns_threshold_expression >2sigma(I)
_cod_data_source_file ic701830m-file001.cif
_cod_data_source_block pg066
_cod_depositor_comments
;
The following automatic conversions were performed:
'_symmetry_cell_setting' value 'Monoclinic' changed to 'monoclinic'
according to '/home/saulius/struct/CIF-dictionaries/cif_core.dic'
dictionary named 'cif_core.dic' version 2.4.1 from 2010-06-29.

Automatic conversion script
Id: cif_fix_enum 1527 2010-12-29 10:47:43Z saulius 
;
_cod_original_sg_symbol_H-M 'P 21/c'
_cod_database_code 4304345

loop_
_symmetry_equiv_pos_as_xyz
'x, y, z'
'-x, y+1/2, -z+1/2'
'-x, -y, -z'
'x, -y-1/2, z-1/2'

loop_
_atom_site_label
_atom_site_type_symbol
_atom_site_fract_x
_atom_site_fract_y
_atom_site_fract_z
_atom_site_U_iso_or_equiv
_atom_site_adp_type
_atom_site_occupancy
_atom_site_symmetry_multiplicity
_atom_site_calc_flag
_atom_site_refinement_flags
_atom_site_disorder_assembly
_atom_site_disorder_group
Ag1 Ag 0.47888(5) 0.17429(10) 0.05271(3) 0.0372(4) Uani 1 1 d . . .
Cl1 Cl 0.37128(16) 0.3710(4) -0.03092(9) 0.0387(6) Uani 1 1 d . . .
O1 O 0.3329(4) -0.0930(10) 0.1669(3) 0.0383(13) Uani 1 1 d . . .
N1 N 0.5254(5) -0.1741(9) 0.1646(3) 0.0305(15) Uani 1 1 d . . .
N2 N 0.6282(5) 0.0869(11) 0.1870(3) 0.0315(14) Uani 1 1 d . . .
N3 N 0.2843(6) -0.3150(10) 0.0742(3) 0.0360(18) Uani 1 1 d . . .
H3 H 0.3041 -0.4087 0.0492 0.043 Uiso 1 1 calc R . .
C1 C 0.5521(6) 0.0111(13) 0.1398(4) 0.0360(18) Uani 1 1 d . . .
C2 C 0.5830(6) -0.2192(15) 0.2259(4) 0.0366(19) Uani 1 1 d . . .
H2 H 0.5773 -0.3397 0.2526 0.044 Uiso 1 1 calc R . .
C3 C 0.6490(6) -0.0579(13) 0.2402(4) 0.0344(18) Uani 1 1 d . . .
H3 H 0.6982 -0.0457 0.2779 0.041 Uiso 1 1 calc R . .
C4 C 0.4499(6) -0.3204(10) 0.1276(4) 0.0298(18) Uani 1 1 d . . .
H4A H 0.4554 -0.4651 0.1485 0.036 Uiso 1 1 calc R . .
H4B H 0.4585 -0.3392 0.0830 0.036 Uiso 1 1 calc R . .
C5 C 0.3486(6) -0.2240(14) 0.1247(4) 0.0356(19) Uani 1 1 d . . .
C6 C 0.1790(6) -0.2602(15) 0.0594(4) 0.0361(18) Uani 1 1 d . . .
C7 C 0.1355(7) -0.3406(14) 0.1146(5) 0.042(2) Uani 1 1 d . . .
H7A H 0.1470 -0.4968 0.1211 0.062 Uiso 1 1 calc R . .
H7B H 0.0678 -0.3133 0.1034 0.062 Uiso 1 1 calc R . .
H7C H 0.1641 -0.2627 0.1545 0.062 Uiso 1 1 calc R . .
C8 C 0.1334(7) -0.3878(17) -0.0037(4) 0.048(2) Uani 1 1 d . . .
H8A H 0.1401 -0.5443 0.0046 0.071 Uiso 1 1 calc R . .
H8B H 0.1649 -0.3483 -0.0380 0.071 Uiso 1 1 calc R . .
H8C H 0.0668 -0.3506 -0.0172 0.071 Uiso 1 1 calc R . .
C9 C 0.1631(7) -0.0131(14) 0.0481(4) 0.045(2) Uani 1 1 d . . .
H9A H 0.0978 0.0132 0.0255 0.067 Uiso 1 1 calc R . .
H9B H 0.2050 0.0414 0.0219 0.067 Uiso 1 1 calc R . .
H9C H 0.1764 0.0624 0.0898 0.067 Uiso 1 1 calc R . .
C10 C 0.6880(7) 0.2825(14) 0.1800(4) 0.0385(19) Uani 1 1 d . . .
H10A H 0.6926 0.3791 0.2178 0.046 Uiso 1 1 calc R . .
H10B H 0.6572 0.3650 0.1408 0.046 Uiso 1 1 calc R . .
C11 C 0.7884(6) 0.2167(13) 0.1747(4) 0.0341(18) Uani 1 1 d . . .
C12 C 0.8061(7) 0.0171(14) 0.1457(4) 0.0369(19) Uani 1 1 d . . .
H12 H 0.7566 -0.0828 0.1304 0.044 Uiso 1 1 calc R . .
C13 C 0.8987(7) -0.0312(14) 0.1397(4) 0.040(2) Uani 1 1 d . . .
H13 H 0.9106 -0.1652 0.1210 0.048 Uiso 1 1 calc R . .
C14 C 0.9736(8) 0.1175(17) 0.1613(5) 0.051(2) Uani 1 1 d . . .
H14 H 1.0353 0.0841 0.1574 0.061 Uiso 1 1 calc R . .
C15 C 0.9540(7) 0.3161(14) 0.1887(5) 0.044(2) Uani 1 1 d . . .
H15 H 1.0030 0.4182 0.2027 0.053 Uiso 1 1 calc R . .
C16 C 0.8639(7) 0.3655(15) 0.1957(4) 0.038(2) Uani 1 1 d . . .
H16 H 0.8528 0.4997 0.2147 0.046 Uiso 1 1 calc R . .

loop_
_atom_site_aniso_label
_atom_site_aniso_U_11
_atom_site_aniso_U_22
_atom_site_aniso_U_33
_atom_site_aniso_U_23
_atom_site_aniso_U_13
_atom_site_aniso_U_12
Ag1 0.0462(6) 0.0364(5) 0.0275(5) 0.0003(2) 0.0054(3) 0.0064(2)
Cl1 0.0411(13) 0.0482(11) 0.0250(10) -0.0010(8) 0.0042(9) 0.0064(9)
O1 0.041(3) 0.045(3) 0.031(3) -0.007(2) 0.014(3) 0.002(3)
N1 0.034(4) 0.028(3) 0.032(4) 0.002(2) 0.013(3) 0.003(2)
N2 0.031(4) 0.032(3) 0.032(3) 0.004(3) 0.010(3) 0.001(3)
N3 0.055(5) 0.032(4) 0.020(3) -0.003(2) 0.006(3) -0.007(3)
C1 0.038(5) 0.039(4) 0.034(4) 0.001(3) 0.014(4) -0.002(4)
C2 0.037(5) 0.039(4) 0.035(4) 0.013(3) 0.011(4) 0.003(4)
C3 0.037(5) 0.034(4) 0.032(4) -0.001(3) 0.007(3) 0.005(3)
C4 0.040(5) 0.014(3) 0.037(4) -0.014(3) 0.013(4) 0.000(3)
C5 0.040(5) 0.038(4) 0.030(4) -0.001(3) 0.009(4) 0.000(4)
C6 0.033(5) 0.040(4) 0.036(4) -0.002(4) 0.011(4) 0.000(4)
C7 0.039(5) 0.044(5) 0.040(5) -0.008(3) 0.008(4) 0.002(4)
C8 0.051(6) 0.054(5) 0.038(5) -0.002(4) 0.010(4) -0.003(5)
C9 0.046(5) 0.043(5) 0.046(5) -0.005(4) 0.011(4) 0.004(4)
C10 0.044(5) 0.037(4) 0.037(5) 0.002(3) 0.015(4) 0.003(4)
C11 0.038(5) 0.036(4) 0.030(4) 0.005(3) 0.009(4) 0.004(3)
C12 0.046(5) 0.039(4) 0.029(4) 0.002(3) 0.016(4) -0.004(4)
C13 0.047(5) 0.042(5) 0.034(4) 0.001(3) 0.015(4) 0.007(4)
C14 0.046(6) 0.064(6) 0.044(5) 0.001(5) 0.014(4) 0.000(5)
C15 0.045(6) 0.047(5) 0.037(5) 0.004(3) 0.002(4) -0.007(4)
C16 0.042(5) 0.047(5) 0.028(4) 0.000(3) 0.010(4) -0.006(4)

loop_
_atom_type_symbol
_atom_type_description
_atom_type_scat_dispersion_real
_atom_type_scat_dispersion_imag
_atom_type_scat_source
C C 0.0033 0.0016 'International Tables Vol C Tables 4.2.6.8 and 6.1.1.4'
H H 0.0000 0.0000 'International Tables Vol C Tables 4.2.6.8 and 6.1.1.4'
N N 0.0061 0.0033 'International Tables Vol C Tables 4.2.6.8 and 6.1.1.4'
O O 0.0106 0.0060 'International Tables Vol C Tables 4.2.6.8 and 6.1.1.4'
Cl Cl 0.1484 0.1585 'International Tables Vol C Tables 4.2.6.8 and 6.1.1.4'
Ag Ag -0.8971 1.1015 'International Tables Vol C Tables 4.2.6.8 and 6.1.1.4'

loop_
_geom_angle_atom_site_label_1
_geom_angle_atom_site_label_2
_geom_angle_atom_site_label_3
_geom_angle
_geom_angle_site_symmetry_1
_geom_angle_site_symmetry_3
_geom_angle_publ_flag
C1 Ag1 Cl1 167.3(2) . . ?
C1 Ag1 Ag1 98.5(2) . 3_655 ?
Cl1 Ag1 Ag1 91.12(5) . 3_655 ?
C1 N1 C2 111.2(7) . . ?
C1 N1 C4 123.1(7) . . ?
C2 N1 C4 125.4(6) . . ?
C1 N2 C3 110.6(7) . . ?
C1 N2 C10 125.4(6) . . ?
C3 N2 C10 123.7(7) . . ?
C5 N3 C6 123.0(7) . . ?
C5 N3 H3 118.5 . . ?
C6 N3 H3 118.5 . . ?
N1 C1 N2 104.9(7) . . ?
N1 C1 Ag1 126.5(6) . . ?
N2 C1 Ag1 128.0(6) . . ?
C3 C2 N1 107.7(7) . . ?
C3 C2 H2 126.1 . . ?
N1 C2 H2 126.1 . . ?
C2 C3 N2 105.5(7) . . ?
C2 C3 H3 127.2 . . ?
N2 C3 H3 127.2 . . ?
N1 C4 C5 111.5(6) . . ?
N1 C4 H4A 109.3 . . ?
C5 C4 H4A 109.3 . . ?
N1 C4 H4B 109.3 . . ?
C5 C4 H4B 109.3 . . ?
H4A C4 H4B 108.0 . . ?
O1 C5 N3 127.5(8) . . ?
O1 C5 C4 122.2(7) . . ?
N3 C5 C4 110.2(7) . . ?
N3 C6 C7 110.3(7) . . ?
N3 C6 C9 110.7(7) . . ?
C7 C6 C9 111.1(7) . . ?
N3 C6 C8 105.9(7) . . ?
C7 C6 C8 108.8(8) . . ?
C9 C6 C8 109.9(7) . . ?
C6 C7 H7A 109.5 . . ?
C6 C7 H7B 109.5 . . ?
H7A C7 H7B 109.5 . . ?
C6 C7 H7C 109.5 . . ?
H7A C7 H7C 109.5 . . ?
H7B C7 H7C 109.5 . . ?
C6 C8 H8A 109.5 . . ?
C6 C8 H8B 109.5 . . ?
H8A C8 H8B 109.5 . . ?
C6 C8 H8C 109.5 . . ?
H8A C8 H8C 109.5 . . ?
H8B C8 H8C 109.5 . . ?
C6 C9 H9A 109.5 . . ?
C6 C9 H9B 109.5 . . ?
H9A C9 H9B 109.5 . . ?
C6 C9 H9C 109.5 . . ?
H9A C9 H9C 109.5 . . ?
H9B C9 H9C 109.5 . . ?
N2 C10 C11 112.3(7) . . ?
N2 C10 H10A 109.1 . . ?
C11 C10 H10A 109.1 . . ?
N2 C10 H10B 109.1 . . ?
C11 C10 H10B 109.1 . . ?
H10A C10 H10B 107.9 . . ?
C12 C11 C16 118.8(8) . . ?
C12 C11 C10 121.7(8) . . ?
C16 C11 C10 119.3(8) . . ?
C11 C12 C13 119.5(8) . . ?
C11 C12 H12 120.3 . . ?
C13 C12 H12 120.3 . . ?
C14 C13 C12 121.2(8) . . ?
C14 C13 H13 119.4 . . ?
C12 C13 H13 119.4 . . ?
C15 C14 C13 118.3(10) . . ?
C15 C14 H14 120.9 . . ?
C13 C14 H14 120.9 . . ?
C16 C15 C14 121.4(9) . . ?
C16 C15 H15 119.3 . . ?
C14 C15 H15 119.3 . . ?
C15 C16 C11 120.8(8) . . ?
C15 C16 H16 119.6 . . ?
C11 C16 H16 119.6 . . ?

loop_
_geom_bond_atom_site_label_1
_geom_bond_atom_site_label_2
_geom_bond_distance
_geom_bond_site_symmetry_2
_geom_bond_publ_flag
Ag1 C1 2.116(8) . ?
Ag1 Cl1 2.362(2) . ?
Ag1 Ag1 3.1970(12) 3_655 ?
O1 C5 1.242(10) . ?
N1 C1 1.324(10) . ?
N1 C2 1.378(11) . ?
N1 C4 1.470(10) . ?
N2 C1 1.368(10) . ?
N2 C3 1.388(10) . ?
N2 C10 1.486(11) . ?
N3 C5 1.345(11) . ?
N3 C6 1.510(12) . ?
N3 H3 0.8600 . ?
C2 C3 1.342(12) . ?
C2 H2 0.9300 . ?
C3 H3 0.9300 . ?
C4 C5 1.555(12) . ?
C4 H4A 0.9700 . ?
C4 H4B 0.9700 . ?
C6 C7 1.509(13) . ?
C6 C9 1.517(12) . ?
C6 C8 1.532(12) . ?
C7 H7A 0.9600 . ?
C7 H7B 0.9600 . ?
C7 H7C 0.9600 . ?
C8 H8A 0.9600 . ?
C8 H8B 0.9600 . ?
C8 H8C 0.9600 . ?
C9 H9A 0.9600 . ?
C9 H9B 0.9600 . ?
C9 H9C 0.9600 . ?
C10 C11 1.524(13) . ?
C10 H10A 0.9700 . ?
C10 H10B 0.9700 . ?
C11 C12 1.396(12) . ?
C11 C16 1.398(12) . ?
C12 C13 1.395(13) . ?
C12 H12 0.9300 . ?
C13 C14 1.393(14) . ?
C13 H13 0.9300 . ?
C14 C15 1.383(14) . ?
C14 H14 0.9300 . ?
C15 C16 1.368(15) . ?
C15 H15 0.9300 . ?
C16 H16 0.9300 . ?

loop_
_geom_torsion_atom_site_label_1
_geom_torsion_atom_site_label_2
_geom_torsion_atom_site_label_3
_geom_torsion_atom_site_label_4
_geom_torsion
_geom_torsion_site_symmetry_1
_geom_torsion_site_symmetry_2
_geom_torsion_site_symmetry_3
_geom_torsion_site_symmetry_4
_geom_torsion_publ_flag
C2 N1 C1 N2 -0.6(9) . . . . ?
C4 N1 C1 N2 -175.0(7) . . . . ?
C2 N1 C1 Ag1 -172.5(6) . . . . ?
C4 N1 C1 Ag1 13.1(11) . . . . ?
C3 N2 C1 N1 1.5(9) . . . . ?
C10 N2 C1 N1 175.1(7) . . . . ?
C3 N2 C1 Ag1 173.2(6) . . . . ?
C10 N2 C1 Ag1 -13.3(12) . . . . ?
Cl1 Ag1 C1 N1 67.1(14) . . . . ?
Ag1 Ag1 C1 N1 -71.3(7) 3_655 . . . ?
Cl1 Ag1 C1 N2 -102.8(11) . . . . ?
Ag1 Ag1 C1 N2 118.7(7) 3_655 . . . ?
C1 N1 C2 C3 -0.5(10) . . . . ?
C4 N1 C2 C3 173.8(7) . . . . ?
N1 C2 C3 N2 1.3(9) . . . . ?
C1 N2 C3 C2 -1.8(9) . . . . ?
C10 N2 C3 C2 -175.5(8) . . . . ?
C1 N1 C4 C5 -76.9(10) . . . . ?
C2 N1 C4 C5 109.5(8) . . . . ?
C6 N3 C5 O1 2.8(14) . . . . ?
C6 N3 C5 C4 178.3(7) . . . . ?
N1 C4 C5 O1 -24.7(11) . . . . ?
N1 C4 C5 N3 159.5(7) . . . . ?
C5 N3 C6 C7 -65.8(10) . . . . ?
C5 N3 C6 C9 57.6(10) . . . . ?
C5 N3 C6 C8 176.7(8) . . . . ?
C1 N2 C10 C11 -109.7(9) . . . . ?
C3 N2 C10 C11 63.1(10) . . . . ?
N2 C10 C11 C12 31.2(10) . . . . ?
N2 C10 C11 C16 -152.8(7) . . . . ?
C16 C11 C12 C13 1.4(11) . . . . ?
C10 C11 C12 C13 177.5(7) . . . . ?
C11 C12 C13 C14 -0.9(12) . . . . ?
C12 C13 C14 C15 -0.3(13) . . . . ?
C13 C14 C15 C16 1.1(14) . . . . ?
C14 C15 C16 C11 -0.6(14) . . . . ?
C12 C11 C16 C15 -0.7(12) . . . . ?
C10 C11 C16 C15 -176.8(8) . . . . ?
